data_4123342
loop_
_publ_author_name
'Jaffe, Adam'
'Lin, Yu'
'Mao, Wendy L.'
'Karunadasa, Hemamala I.'

_publ_section_title
;
 Pressure-Induced Conductivity and Yellow-to-Black Piezochromism in a
 Layered Cu-Cl Hybrid Perovskite.
;
_journal_issue 4
_journal_name_full 'Journal of the American Chemical Society'
_journal_page_first 1673
_journal_page_last 1678
_journal_paper_doi 10.1021/ja512396m
_journal_volume 137
_journal_year 2015
_chemical_formula_moiety 'Cl4 Cu, C6 H18 N2 O2'
_chemical_formula_sum 'C6 H18 Cl4 Cu N2 O2'
_chemical_formula_weight 355.56
_chemical_name_systematic
;
 ?
;
_space_group_crystal_system orthorhombic
_space_group_IT_number 56
_space_group_name_Hall '-P 2ab 2ac'
_space_group_name_H-M_alt 'P c c n'
_symmetry_space_group_name_Hall '-P 2ab 2ac'
_symmetry_space_group_name_H-M 'P c c n'
_atom_sites_solution_hydrogens geom
_audit_creation_method SHELXL-2013
_cell_angle_alpha 90
_cell_angle_beta 90
_cell_angle_gamma 90
_cell_formula_units_Z 4
_cell_length_a 7.598(2)
_cell_length_b 23.625(6)
_cell_length_c 7.587(2)
_cell_measurement_temperature 200(2)
_cell_volume 1361.9(6)
_computing_structure_refinement 'SHELXL-2013 (Sheldrick, 2013)'
_diffrn_ambient_temperature 200(2)
_diffrn_measured_fraction_theta_full 0.999
_diffrn_measured_fraction_theta_max 0.999
_diffrn_radiation_wavelength 0.7749
_diffrn_reflns_av_R_equivalents 0.0733
_diffrn_reflns_av_unetI/netI 0.0455
_diffrn_reflns_Laue_measured_fraction_full 0.999
_diffrn_reflns_Laue_measured_fraction_max 0.999
_diffrn_reflns_limit_h_max 9
_diffrn_reflns_limit_h_min -9
_diffrn_reflns_limit_k_max 28
_diffrn_reflns_limit_k_min -28
_diffrn_reflns_limit_l_max 9
_diffrn_reflns_limit_l_min -9
_diffrn_reflns_number 12812
_diffrn_reflns_point_group_measured_fraction_full 0.999
_diffrn_reflns_point_group_measured_fraction_max 0.999
_diffrn_reflns_theta_full 27.706
_diffrn_reflns_theta_max 27.825
_diffrn_reflns_theta_min 3.071
_exptl_absorpt_coefficient_mu 3.003
_exptl_absorpt_correction_T_max 0.7466
_exptl_absorpt_correction_T_min 0.6380
_exptl_absorpt_correction_type multi-scan
_exptl_absorpt_process_details 'SADABS V2008/1 (Bruker AXS Inc.)'
_exptl_crystal_density_diffrn 1.734
_exptl_crystal_F_000 724
_exptl_crystal_size_max 0.050
_exptl_crystal_size_mid 0.030
_exptl_crystal_size_min 0.002
_refine_diff_density_max 0.291
_refine_diff_density_min -0.315
_refine_diff_density_rms 0.070
_refine_ls_extinction_method none
_refine_ls_goodness_of_fit_ref 1.045
_refine_ls_hydrogen_treatment constr
_refine_ls_matrix_type full
_refine_ls_number_parameters 71
_refine_ls_number_reflns 1245
_refine_ls_number_restraints 0
_refine_ls_restrained_S_all 1.045
_refine_ls_R_factor_all 0.0336
_refine_ls_R_factor_gt 0.0260
_refine_ls_shift/su_max 0.000
_refine_ls_shift/su_mean 0.000
_refine_ls_structure_factor_coef Fsqd
_refine_ls_weighting_details 'w=1/[\s^2^(Fo^2^)+(0.0082P)^2^+1.1140P] where P=(Fo^2^+2Fc^2^)/3'
_refine_ls_weighting_scheme calc
_refine_ls_wR_factor_gt 0.0614
_refine_ls_wR_factor_ref 0.0657
_reflns_Friedel_coverage 0.000
_reflns_number_gt 1059
_reflns_number_total 1245
_reflns_threshold_expression 'I > 2\s(I)'
_cod_data_source_file ja512396m_si_003.cif
_cod_data_source_block aj51a
_cod_depositor_comments 'Adding full bibliography for 4123342--4123345.cif.'
_cod_database_code 4123342
_shelx_space_group_comment
;
The symmetry employed for this shelxl refinement is uniquely defined
by the following loop, which should always be used as a source of
symmetry information in preference to the above space-group names.
They are only intended as comments.
;
_shelx_estimated_absorpt_t_min 0.864
_shelx_estimated_absorpt_t_max 0.994
_shelxl_version_number 2013-4

loop_
_space_group_symop_operation_xyz
'x, y, z'
'-x+1/2, -y+1/2, z'
'-x, y+1/2, -z+1/2'
'x+1/2, -y, -z+1/2'
'-x, -y, -z'
'x-1/2, y-1/2, -z'
'x, -y-1/2, z-1/2'
'-x-1/2, y, z-1/2'

loop_
_atom_site_label
_atom_site_type_symbol
_atom_site_fract_x
_atom_site_fract_y
_atom_site_fract_z
_atom_site_U_iso_or_equiv
_atom_site_adp_type
_atom_site_occupancy
_atom_site_site_symmetry_order
_atom_site_calc_flag
_atom_site_refinement_flags_posn
_atom_site_refinement_flags_adp
_atom_site_refinement_flags_occupancy
Cu1 Cu 0.5000 0.5000 0.0000 0.02138(15) Uani 1 2 d S . P
Cl2 Cl 0.29645(8) 0.51006(3) 0.22368(8) 0.02497(17) Uani 1 1 d . . .
Cl1 Cl 0.53675(8) 0.59590(3) -0.00443(9) 0.02957(18) Uani 1 1 d . . .
O1 O 0.3747(2) 0.30037(7) 0.5880(2) 0.0257(4) Uani 1 1 d . . .
C1 C 0.5673(4) 0.36678(12) 0.4578(4) 0.0307(6) Uani 1 1 d . . .
H1A H 0.6914 0.3793 0.4514 0.037 Uiso 1 1 calc R U .
H1B H 0.5323 0.3532 0.3394 0.037 Uiso 1 1 calc R U .
C3 C 0.3447(4) 0.25927(11) 0.7232(3) 0.0328(6) Uani 1 1 d . . .
H3A H 0.3747 0.2758 0.8393 0.039 Uiso 1 1 calc R U .
H3B H 0.4217 0.2261 0.7034 0.039 Uiso 1 1 calc R U .
C2 C 0.5519(4) 0.31925(12) 0.5873(4) 0.0326(6) Uani 1 1 d . . .
H2A H 0.6312 0.2879 0.5533 0.039 Uiso 1 1 calc R U .
H2B H 0.5858 0.3324 0.7064 0.039 Uiso 1 1 calc R U .
N1 N 0.4546(3) 0.41539(10) 0.5083(3) 0.0291(5) Uani 1 1 d . . .
H1C H 0.3430 0.4030 0.5286 0.044 Uiso 1 1 calc R U .
H1D H 0.4536 0.4413 0.4194 0.044 Uiso 1 1 calc R U .
H1E H 0.4980 0.4317 0.6079 0.044 Uiso 1 1 calc R U .

loop_
_atom_site_aniso_label
_atom_site_aniso_U_11
_atom_site_aniso_U_22
_atom_site_aniso_U_33
_atom_site_aniso_U_23
_atom_site_aniso_U_13
_atom_site_aniso_U_12
Cu1 0.0189(2) 0.0237(3) 0.0215(2) -0.00004(17) 0.00487(17) -0.00125(17)
Cl2 0.0209(3) 0.0331(3) 0.0209(3) -0.0004(2) 0.0049(2) -0.0001(3)
Cl1 0.0226(3) 0.0244(4) 0.0417(4) 0.0012(3) 0.0043(3) -0.0010(2)
O1 0.0263(10) 0.0252(10) 0.0256(9) 0.0048(7) -0.0024(7) -0.0020(7)
C1 0.0259(15) 0.0300(16) 0.0363(15) -0.0029(12) 0.0069(12) -0.0025(12)
C3 0.0431(18) 0.0301(15) 0.0252(13) 0.0038(11) -0.0042(12) -0.0054(12)
C2 0.0289(16) 0.0285(15) 0.0404(16) 0.0017(12) -0.0029(13) 0.0024(12)
N1 0.0251(12) 0.0245(12) 0.0379(13) 0.0015(10) -0.0041(10) -0.0010(9)

loop_
_atom_type_symbol
_atom_type_description
_atom_type_scat_dispersion_real
_atom_type_scat_dispersion_imag
_atom_type_scat_source
C C 0.0040 0.0020 'International Tables Vol C Tables 4.2.6.8 and 6.1.1.4'
H H 0.0000 0.0000 'International Tables Vol C Tables 4.2.6.8 and 6.1.1.4'
N N 0.0076 0.0040 'International Tables Vol C Tables 4.2.6.8 and 6.1.1.4'
O O 0.0132 0.0074 'International Tables Vol C Tables 4.2.6.8 and 6.1.1.4'
Cl Cl 0.1697 0.1896 'International Tables Vol C Tables 4.2.6.8 and 6.1.1.4'
Cu Cu 0.2913 1.4803 'International Tables Vol C Tables 4.2.6.8 and 6.1.1.4'

loop_
_geom_angle_atom_site_label_1
_geom_angle_atom_site_label_2
_geom_angle_atom_site_label_3
_geom_angle
_geom_angle_site_symmetry_1
_geom_angle_site_symmetry_3
Cl1 Cu1 Cl1 180.0 5_665 .
Cl1 Cu1 Cl2 89.46(2) 5_665 5_665
Cl1 Cu1 Cl2 90.54(2) . 5_665
Cl1 Cu1 Cl2 90.54(2) 5_665 .
Cl1 Cu1 Cl2 89.46(2) . .
Cl2 Cu1 Cl2 180.00(2) 5_665 .
C2 O1 C3 111.5(2) . .
N1 C1 C2 111.5(2) . .
O1 C3 C3 110.5(2) . 2
O1 C2 C1 108.2(2) . .

loop_
_geom_bond_atom_site_label_1
_geom_bond_atom_site_label_2
_geom_bond_distance
_geom_bond_site_symmetry_2
Cu1 Cl1 2.2829(9) 5_665
Cu1 Cl1 2.2829(9) .
Cu1 Cl2 2.3083(7) 5_665
Cu1 Cl2 2.3083(7) .
O1 C2 1.418(3) .
O1 C3 1.431(3) .
C1 N1 1.483(4) .
C1 C2 1.497(4) .
C3 C3 1.504(6) 2
